data_4330921
loop_
_publ_author_name
'Nick A. Giffin'
'Arthur D. Hendsbee'
'Tracey L. Roemmele'
'Michael D. Lumsden'
'Cory C. Pye'
'Jason D. Masuda'

_publ_contact_author_address
; The Maritimes Centre for Green Chemistry
  Department of Chemistry
  Saint Mary's University
  923 Robie St
  Halifax, Nova Scotia
  B3H 3C3 
  Canada
;
_publ_contact_author_email jason.masuda@smu.ca
_publ_contact_author_name 'Jason D. Masuda'
_publ_section_title
;
 Preparation of a Diphosphine with Persistent Phosphinyl Radical Character
 in Solution: Characterization, Reactivity with O2, S8, Se, Te, and P4,
 and Electronic Structure Calculations
;
_journal_name_full 'Inorganic Chemistry'
_journal_page_first 11837
_journal_page_last 11850
_journal_paper_doi 10.1021/ic301758k
_journal_volume 51
_journal_year 2012
_chemical_formula_sum 'C26 H38 Cl N2 P'
_chemical_formula_weight 445.00
_chemical_name_systematic
; 
 ? 
;
_space_group_IT_number 14
_symmetry_cell_setting monoclinic
_symmetry_space_group_name_Hall '-P 2ybc'
_symmetry_space_group_name_H-M 'P 1 21/c 1'
_atom_sites_solution_hydrogens geom
_atom_sites_solution_primary direct
_atom_sites_solution_secondary difmap
_audit_creation_method SHELXL-97
_cell_angle_alpha 90.00
_cell_angle_beta 97.632(5)
_cell_angle_gamma 90.00
_cell_formula_units_Z 4
_cell_length_a 12.017(5)
_cell_length_b 16.597(7)
_cell_length_c 12.765(5)
_cell_measurement_reflns_used 8556
_cell_measurement_temperature 130(2)
_cell_measurement_theta_max 28.08
_cell_measurement_theta_min 2.45
_cell_volume 2523.4(18)
_computing_structure_refinement 'SHELXL-97 (Sheldrick, 2008)'
_computing_structure_solution 'SHELXS-97 (Sheldrick, 2008)'
_diffrn_ambient_temperature 130(2)
_diffrn_measured_fraction_theta_full 1.000
_diffrn_measured_fraction_theta_max 1.000
_diffrn_radiation_monochromator graphite
_diffrn_radiation_source 'fine-focus sealed tube'
_diffrn_radiation_type MoK\a
_diffrn_radiation_wavelength 0.71073
_diffrn_reflns_av_R_equivalents 0.0591
_diffrn_reflns_av_sigmaI/netI 0.0450
_diffrn_reflns_limit_h_max 14
_diffrn_reflns_limit_h_min -14
_diffrn_reflns_limit_k_max 20
_diffrn_reflns_limit_k_min -20
_diffrn_reflns_limit_l_max 15
_diffrn_reflns_limit_l_min -15
_diffrn_reflns_number 26400
_diffrn_reflns_theta_full 26.00
_diffrn_reflns_theta_max 26.00
_diffrn_reflns_theta_min 2.02
_exptl_absorpt_coefficient_mu 0.230
_exptl_absorpt_correction_T_max 0.7458
_exptl_absorpt_correction_T_min 0.6499
_exptl_absorpt_correction_type multi-scan
_exptl_absorpt_process_details '(SADABS; Bruker, 2008)'
_exptl_crystal_colour colourless
_exptl_crystal_density_diffrn 1.171
_exptl_crystal_description block
_exptl_crystal_F_000 960
_exptl_crystal_size_max .2700
_exptl_crystal_size_mid .2208
_exptl_crystal_size_min .2122
_refine_diff_density_max 0.340
_refine_diff_density_min -0.276
_refine_diff_density_rms 0.048
_refine_ls_extinction_method none
_refine_ls_goodness_of_fit_ref 1.046
_refine_ls_hydrogen_treatment constr
_refine_ls_matrix_type full
_refine_ls_number_parameters 279
_refine_ls_number_reflns 4957
_refine_ls_number_restraints 0
_refine_ls_restrained_S_all 1.046
_refine_ls_R_factor_all 0.0589
_refine_ls_R_factor_gt 0.0398
_refine_ls_shift/su_max 0.001
_refine_ls_shift/su_mean 0.000
_refine_ls_structure_factor_coef Fsqd
_refine_ls_weighting_details 'calc w=1/[\s^2^(Fo^2^)+(0.0369P)^2^+1.0117P] where P=(Fo^2^+2Fc^2^)/3'
_refine_ls_weighting_scheme calc
_refine_ls_wR_factor_gt 0.0891
_refine_ls_wR_factor_ref 0.0981
_reflns_number_gt 3793
_reflns_number_total 4957
_reflns_threshold_expression >2sigma(I)
_cod_data_source_file ic301758k_si_001_2.cif
_cod_data_source_block Compound_2
_cod_original_cell_volume 2523.3(17)
_cod_database_code 4330921

loop_
_symmetry_equiv_pos_as_xyz
'x, y, z'
'-x, y+1/2, -z+1/2'
'-x, -y, -z'
'x, -y-1/2, z-1/2'

loop_
_atom_site_label
_atom_site_type_symbol
_atom_site_fract_x
_atom_site_fract_y
_atom_site_fract_z
_atom_site_U_iso_or_equiv
_atom_site_adp_type
_atom_site_occupancy
_atom_site_symmetry_multiplicity
_atom_site_calc_flag
_atom_site_refinement_flags
P1 P 0.76167(4) 0.21748(3) 1.05405(4) 0.01944(13) Uani 1 1 d .
Cl2 Cl 0.86315(4) 0.14008(3) 1.17126(4) 0.02923(14) Uani 1 1 d .
N1 N 0.75024(12) 0.16361(9) 0.94373(11) 0.0185(3) Uani 1 1 d .
N2 N 0.85600(12) 0.27760(9) 1.01114(12) 0.0187(3) Uani 1 1 d .
C12 C 1.08670(15) 0.28679(12) 1.12292(14) 0.0231(4) Uani 1 1 d .
H12 H 1.0424 0.2372 1.1012 0.028 Uiso 1 1 calc R
C3 C 0.89594(15) 0.35189(11) 1.06038(14) 0.0206(4) Uani 1 1 d .
C4 C 0.82279(16) 0.41807(12) 1.05471(15) 0.0243(4) Uani 1 1 d .
C8 C 1.00723(16) 0.35820(11) 1.10946(14) 0.0218(4) Uani 1 1 d .
C7 C 1.04517(17) 0.43347(12) 1.14622(15) 0.0271(5) Uani 1 1 d .
H7 H 1.1209 0.4393 1.1777 0.033 Uiso 1 1 calc R
C1 C 0.81925(16) 0.19024(12) 0.86353(15) 0.0237(4) Uani 1 1 d .
H1A H 0.7732 0.2200 0.8061 0.028 Uiso 1 1 calc R
H1B H 0.8546 0.1436 0.8326 0.028 Uiso 1 1 calc R
C14 C 1.13846(17) 0.27646(13) 1.23840(16) 0.0318(5) Uani 1 1 d .
H14A H 1.1862 0.3230 1.2602 0.048 Uiso 1 1 calc R
H14B H 1.1838 0.2272 1.2456 0.048 Uiso 1 1 calc R
H14C H 1.0785 0.2726 1.2832 0.048 Uiso 1 1 calc R
C2 C 0.90738(16) 0.24455(12) 0.92186(15) 0.0239(4) Uani 1 1 d .
H2A H 0.9760 0.2136 0.9476 0.029 Uiso 1 1 calc R
H2B H 0.9275 0.2884 0.8752 0.029 Uiso 1 1 calc R
C6 C 0.97576(17) 0.49972(13) 1.13810(16) 0.0299(5) Uani 1 1 d .
H6 H 1.0038 0.5507 1.1629 0.036 Uiso 1 1 calc R
C13 C 1.17988(16) 0.29443(13) 1.05222(16) 0.0304(5) Uani 1 1 d .
H13A H 1.1462 0.2990 0.9782 0.046 Uiso 1 1 calc R
H13B H 1.2281 0.2466 1.0609 0.046 Uiso 1 1 calc R
H13C H 1.2249 0.3426 1.0724 0.046 Uiso 1 1 calc R
C5 C 0.86531(17) 0.49162(12) 1.09377(16) 0.0289(5) Uani 1 1 d .
H5 H 0.8172 0.5373 1.0898 0.035 Uiso 1 1 calc R
C9 C 0.70007(16) 0.41327(12) 1.00728(17) 0.0292(5) Uani 1 1 d .
H9 H 0.6821 0.3552 0.9927 0.035 Uiso 1 1 calc R
C11 C 0.67778(19) 0.45793(18) 0.90284(18) 0.0500(7) Uani 1 1 d .
H11A H 0.5993 0.4501 0.8722 0.075 Uiso 1 1 calc R
H11B H 0.7273 0.4370 0.8541 0.075 Uiso 1 1 calc R
H11C H 0.6923 0.5155 0.9147 0.075 Uiso 1 1 calc R
C10 C 0.62271(19) 0.44311(17) 1.08408(19) 0.0476(7) Uani 1 1 d .
H10A H 0.6398 0.4145 1.1514 0.071 Uiso 1 1 calc R
H10B H 0.5445 0.4330 1.0545 0.071 Uiso 1 1 calc R
H10C H 0.6341 0.5011 1.0958 0.071 Uiso 1 1 calc R
C15 C 0.66270(15) 0.10576(11) 0.91436(14) 0.0202(4) Uani 1 1 d .
C16 C 0.68837(16) 0.02365(11) 0.92507(14) 0.0228(4) Uani 1 1 d .
C20 C 0.55554(16) 0.13305(12) 0.87274(14) 0.0229(4) Uani 1 1 d .
C21 C 0.52758(16) 0.22171(12) 0.85745(15) 0.0278(5) Uani 1 1 d .
H21 H 0.5983 0.2527 0.8791 0.033 Uiso 1 1 calc R
C24 C 0.80599(16) -0.00551(12) 0.96369(16) 0.0268(4) Uani 1 1 d .
H24 H 0.8542 0.0428 0.9824 0.032 Uiso 1 1 calc R
C17 C 0.60192(18) -0.03133(13) 0.89587(15) 0.0297(5) Uani 1 1 d .
H17 H 0.6168 -0.0874 0.9030 0.036 Uiso 1 1 calc R
C18 C 0.49585(18) -0.00588(13) 0.85705(16) 0.0327(5) Uani 1 1 d .
H18 H 0.4379 -0.0443 0.8388 0.039 Uiso 1 1 calc R
C19 C 0.47280(17) 0.07524(13) 0.84431(15) 0.0293(5) Uani 1 1 d .
H19 H 0.3994 0.0920 0.8157 0.035 Uiso 1 1 calc R
C25 C 0.81030(19) -0.05813(13) 1.06200(17) 0.0355(5) Uani 1 1 d .
H25A H 0.7801 -0.0281 1.1180 0.053 Uiso 1 1 calc R
H25B H 0.8883 -0.0734 1.0861 0.053 Uiso 1 1 calc R
H25C H 0.7653 -0.1068 1.0451 0.053 Uiso 1 1 calc R
C22 C 0.48799(19) 0.24186(15) 0.74177(17) 0.0403(6) Uani 1 1 d .
H22A H 0.5456 0.2256 0.6984 0.060 Uiso 1 1 calc R
H22B H 0.4749 0.3000 0.7344 0.060 Uiso 1 1 calc R
H22C H 0.4180 0.2129 0.7183 0.060 Uiso 1 1 calc R
C23 C 0.44161(19) 0.24946(15) 0.92787(18) 0.0395(6) Uani 1 1 d .
H23A H 0.3706 0.2209 0.9078 0.059 Uiso 1 1 calc R
H23B H 0.4293 0.3076 0.9191 0.059 Uiso 1 1 calc R
H23C H 0.4698 0.2377 1.0019 0.059 Uiso 1 1 calc R
C26 C 0.8546(2) -0.05118(15) 0.87602(19) 0.0453(6) Uani 1 1 d .
H26A H 0.8102 -0.1000 0.8579 0.068 Uiso 1 1 calc R
H26B H 0.9326 -0.0661 0.9006 0.068 Uiso 1 1 calc R
H26C H 0.8521 -0.0167 0.8134 0.068 Uiso 1 1 calc R

loop_
_atom_site_aniso_label
_atom_site_aniso_U_11
_atom_site_aniso_U_22
_atom_site_aniso_U_33
_atom_site_aniso_U_23
_atom_site_aniso_U_13
_atom_site_aniso_U_12
P1 0.0183(2) 0.0215(3) 0.0185(2) -0.0004(2) 0.00269(19) -0.0005(2)
Cl2 0.0355(3) 0.0299(3) 0.0210(2) 0.0028(2) -0.0013(2) 0.0039(2)
N1 0.0181(8) 0.0205(8) 0.0167(8) -0.0004(6) 0.0018(6) -0.0035(6)
N2 0.0166(8) 0.0201(8) 0.0195(8) -0.0013(6) 0.0029(6) -0.0009(6)
C12 0.0181(9) 0.0297(11) 0.0207(10) -0.0021(8) -0.0008(7) -0.0010(8)
C3 0.0215(10) 0.0228(10) 0.0176(9) -0.0014(8) 0.0030(7) -0.0022(8)
C4 0.0243(10) 0.0234(10) 0.0255(10) 0.0017(8) 0.0044(8) -0.0005(8)
C8 0.0226(10) 0.0249(10) 0.0184(9) -0.0014(8) 0.0051(8) -0.0006(8)
C7 0.0227(10) 0.0337(12) 0.0245(10) -0.0053(9) 0.0012(8) -0.0056(9)
C1 0.0256(10) 0.0278(11) 0.0186(9) 0.0002(8) 0.0067(8) -0.0053(8)
C14 0.0279(11) 0.0391(13) 0.0271(11) -0.0009(9) -0.0015(9) 0.0052(9)
C2 0.0233(10) 0.0282(11) 0.0209(10) -0.0023(8) 0.0063(8) -0.0045(8)
C6 0.0354(12) 0.0249(11) 0.0296(11) -0.0076(9) 0.0052(9) -0.0070(9)
C13 0.0236(11) 0.0357(12) 0.0326(12) -0.0038(10) 0.0065(9) 0.0018(9)
C5 0.0327(12) 0.0220(11) 0.0325(11) -0.0032(9) 0.0058(9) 0.0027(9)
C9 0.0230(11) 0.0211(10) 0.0419(13) -0.0021(9) -0.0020(9) 0.0028(8)
C11 0.0299(13) 0.086(2) 0.0319(13) 0.0023(13) -0.0026(10) 0.0014(13)
C10 0.0291(13) 0.0744(19) 0.0404(14) 0.0092(13) 0.0082(11) 0.0060(12)
C15 0.0216(10) 0.0245(10) 0.0146(9) -0.0004(8) 0.0028(7) -0.0057(8)
C16 0.0294(11) 0.0232(10) 0.0167(9) -0.0009(8) 0.0065(8) -0.0031(8)
C20 0.0228(10) 0.0294(11) 0.0163(9) 0.0004(8) 0.0013(8) -0.0024(8)
C21 0.0197(10) 0.0328(12) 0.0291(11) 0.0040(9) -0.0028(8) 0.0012(9)
C24 0.0283(11) 0.0218(10) 0.0312(11) 0.0006(9) 0.0080(9) 0.0006(8)
C17 0.0400(13) 0.0244(11) 0.0252(11) -0.0023(9) 0.0065(9) -0.0076(9)
C18 0.0343(12) 0.0363(13) 0.0271(11) -0.0073(9) 0.0028(9) -0.0180(10)
C19 0.0225(10) 0.0405(13) 0.0239(10) -0.0028(9) -0.0005(8) -0.0073(9)
C25 0.0389(13) 0.0301(12) 0.0368(12) 0.0089(10) 0.0029(10) 0.0033(10)
C22 0.0405(13) 0.0466(15) 0.0327(12) 0.0120(11) 0.0003(10) 0.0085(11)
C23 0.0369(13) 0.0423(14) 0.0393(13) -0.0026(11) 0.0052(10) 0.0061(11)
C26 0.0520(15) 0.0414(14) 0.0458(15) -0.0027(12) 0.0190(12) 0.0122(12)

loop_
_atom_type_symbol
_atom_type_description
_atom_type_scat_dispersion_real
_atom_type_scat_dispersion_imag
_atom_type_scat_source
C C 0.0033 0.0016 'International Tables Vol C Tables 4.2.6.8 and 6.1.1.4'
H H 0.0000 0.0000 'International Tables Vol C Tables 4.2.6.8 and 6.1.1.4'
N N 0.0061 0.0033 'International Tables Vol C Tables 4.2.6.8 and 6.1.1.4'
P P 0.1023 0.0942 'International Tables Vol C Tables 4.2.6.8 and 6.1.1.4'
Cl Cl 0.1484 0.1585 'International Tables Vol C Tables 4.2.6.8 and 6.1.1.4'

loop_
_geom_angle_atom_site_label_1
_geom_angle_atom_site_label_2
_geom_angle_atom_site_label_3
_geom_angle
N2 P1 N1 91.55(8)
N2 P1 Cl2 103.51(6)
N1 P1 Cl2 103.73(6)
C15 N1 C1 118.75(14)
C15 N1 P1 123.85(12)
C1 N1 P1 116.03(12)
C3 N2 C2 120.54(14)
C3 N2 P1 125.13(12)
C2 N2 P1 114.03(12)
C8 C12 C14 111.44(16)
C8 C12 C13 111.49(16)
C14 C12 C13 109.92(16)
C4 C3 C8 121.21(17)
C4 C3 N2 118.60(16)
C8 C3 N2 120.15(16)
C5 C4 C3 118.11(18)
C5 C4 C9 118.68(17)
C3 C4 C9 123.21(17)
C7 C8 C3 117.92(17)
C7 C8 C12 119.37(17)
C3 C8 C12 122.71(17)
C6 C7 C8 121.64(18)
N1 C1 C2 105.07(15)
N2 C2 C1 105.39(15)
C7 C6 C5 119.61(19)
C6 C5 C4 121.39(19)
C11 C9 C4 111.90(17)
C11 C9 C10 110.83(19)
C4 C9 C10 111.71(18)
C16 C15 C20 122.08(17)
C16 C15 N1 118.74(17)
C20 C15 N1 119.14(17)
C17 C16 C15 117.63(18)
C17 C16 C24 120.52(18)
C15 C16 C24 121.83(17)
C19 C20 C15 117.62(18)
C19 C20 C21 119.74(18)
C15 C20 C21 122.63(17)
C20 C21 C22 111.85(17)
C20 C21 C23 111.86(17)
C22 C21 C23 110.78(17)
C16 C24 C25 112.31(16)
C16 C24 C26 110.54(17)
C25 C24 C26 110.12(18)
C18 C17 C16 121.2(2)
C17 C18 C19 120.37(19)
C18 C19 C20 121.0(2)

loop_
_geom_bond_atom_site_label_1
_geom_bond_atom_site_label_2
_geom_bond_distance
P1 N2 1.6569(16)
P1 N1 1.6583(16)
P1 Cl2 2.2116(8)
N1 C15 1.437(2)
N1 C1 1.469(2)
N2 C3 1.437(2)
N2 C2 1.472(2)
C12 C8 1.517(3)
C12 C14 1.531(3)
C12 C13 1.534(3)
C3 C4 1.403(3)
C3 C8 1.403(3)
C4 C5 1.390(3)
C4 C9 1.520(3)
C8 C7 1.390(3)
C7 C6 1.376(3)
C1 C2 1.510(3)
C6 C5 1.379(3)
C9 C11 1.518(3)
C9 C10 1.521(3)
C15 C16 1.400(3)
C15 C20 1.401(3)
C16 C17 1.396(3)
C16 C24 1.513(3)
C20 C19 1.395(3)
C20 C21 1.516(3)
C21 C22 1.527(3)
C21 C23 1.528(3)
C24 C25 1.524(3)
C24 C26 1.530(3)
C17 C18 1.371(3)
C18 C19 1.380(3)

loop_
_cod_related_entry_id
_cod_related_entry_database
_cod_related_entry_code
1 ChemSpider 13076787
